data_4330105
loop_
_publ_author_name
'William W. Brennessel'
'John E. Ellis'

_publ_contact_author_address
;
Department of Chemistry
University of Minnesota
207 Pleasant Street SE
Minneapolis, MN 55455
;
_publ_contact_author_email ellis@umn.edu
_publ_contact_author_name 'John E. Ellis'
_publ_contact_author_phone 1-612-625-6391
_publ_section_title
;
 Naphthalene and Anthracene Cobaltates(1-): Useful Storable Sources of an
 Atomic Cobalt Anion
;
_journal_name_full 'Inorganic Chemistry'
_journal_page_first 9076
_journal_page_last 9094
_journal_paper_doi 10.1021/ic301240u
_journal_volume 51
_journal_year 2012
_chemical_formula_moiety 'C12 H24 K O6, C12 H18 Co'
_chemical_formula_sum 'C24 H42 Co K O6'
_chemical_formula_weight 524.61
_chemical_name_common 05320
_chemical_name_systematic
; 
 ? 
;
_space_group_IT_number 2
_symmetry_cell_setting triclinic
_symmetry_space_group_name_Hall '-P 1'
_symmetry_space_group_name_H-M 'P -1'
_atom_sites_solution_hydrogens geom
_atom_sites_solution_primary direct
_atom_sites_solution_secondary difmap
_audit_creation_method SHELXL-97
_cell_angle_alpha 90.9520(10)
_cell_angle_beta 93.5740(10)
_cell_angle_gamma 112.8260(10)
_cell_formula_units_Z 2
_cell_length_a 8.6632(7)
_cell_length_b 10.9612(9)
_cell_length_c 14.9236(12)
_cell_measurement_reflns_used 3182
_cell_measurement_temperature 123(2)
_cell_measurement_theta_max 27.37
_cell_measurement_theta_min 2.56
_cell_volume 1302.33(18)
_computing_cell_refinement 'SAINT (Bruker, 2003)'
_computing_data_collection 'SMART (Bruker, 2003)'
_computing_data_reduction 'SAINT (Bruker, 2003)'
_computing_molecular_graphics 'SHELXTL (Sheldrick, 2008)'
_computing_publication_material 'SHELXTL (Sheldrick, 2008)'
_computing_structure_refinement 'SHELXL-97 (Sheldrick, 2008)'
_computing_structure_solution 'SIR97 (Altomare et al., 1999)'
_diffrn_ambient_temperature 123(2)
_diffrn_measured_fraction_theta_full 0.990
_diffrn_measured_fraction_theta_max 0.990
_diffrn_measurement_device_type 'Bruker SMART CCD Platform'
_diffrn_measurement_method 'area detector, \w scans per \f'
_diffrn_radiation_monochromator graphite
_diffrn_radiation_source 'normal-focus sealed tube'
_diffrn_radiation_type MoK\a
_diffrn_radiation_wavelength 0.71073
_diffrn_reflns_av_R_equivalents 0.0297
_diffrn_reflns_av_sigmaI/netI 0.0350
_diffrn_reflns_limit_h_max 11
_diffrn_reflns_limit_h_min -11
_diffrn_reflns_limit_k_max 14
_diffrn_reflns_limit_k_min -14
_diffrn_reflns_limit_l_max 19
_diffrn_reflns_limit_l_min -19
_diffrn_reflns_number 15009
_diffrn_reflns_theta_full 27.10
_diffrn_reflns_theta_max 27.10
_diffrn_reflns_theta_min 1.37
_exptl_absorpt_coefficient_mu 0.853
_exptl_absorpt_correction_T_max 0.8214
_exptl_absorpt_correction_T_min 0.7719
_exptl_absorpt_correction_type multi-scan
_exptl_absorpt_process_details 'SADABS (Sheldrick, 2008)'
_exptl_crystal_colour orange
_exptl_crystal_density_diffrn 1.338
_exptl_crystal_description block
_exptl_crystal_F_000 560
_exptl_crystal_size_max 0.32
_exptl_crystal_size_mid 0.30
_exptl_crystal_size_min 0.24
_refine_diff_density_max 1.210
_refine_diff_density_min -0.777
_refine_diff_density_rms 0.065
_refine_ls_extinction_method none
_refine_ls_goodness_of_fit_ref 1.052
_refine_ls_hydrogen_treatment constr
_refine_ls_matrix_type full
_refine_ls_number_parameters 302
_refine_ls_number_reflns 5670
_refine_ls_number_restraints 18
_refine_ls_restrained_S_all 1.052
_refine_ls_R_factor_all 0.0537
_refine_ls_R_factor_gt 0.0401
_refine_ls_shift/su_max 0.000
_refine_ls_shift/su_mean 0.000
_refine_ls_structure_factor_coef Fsqd
_refine_ls_weighting_details 'calc w=1/[\s^2^(Fo^2^)+(0.0376P)^2^+1.3680P] where P=(Fo^2^+2Fc^2^)/3'
_refine_ls_weighting_scheme calc
_refine_ls_wR_factor_gt 0.0932
_refine_ls_wR_factor_ref 0.1016
_reflns_number_gt 4613
_reflns_number_total 5670
_reflns_threshold_expression >2sigma(I)
_cod_data_source_file ic301240u_si_001_12.cif
_cod_data_source_block 13
_cod_database_code 4330105

loop_
_symmetry_equiv_pos_as_xyz
'x, y, z'
'-x, -y, -z'

loop_
_atom_site_label
_atom_site_type_symbol
_atom_site_fract_x
_atom_site_fract_y
_atom_site_fract_z
_atom_site_U_iso_or_equiv
_atom_site_adp_type
_atom_site_occupancy
_atom_site_symmetry_multiplicity
_atom_site_calc_flag
_atom_site_refinement_flags
_atom_site_disorder_assembly
_atom_site_disorder_group
Co1 Co 0.22324(4) 0.30283(3) 0.23798(2) 0.02716(10) Uani 1 1 d . . .
C1 C 0.2934(10) 0.4955(8) 0.2077(7) 0.0379(16) Uani 0.494(6) 1 d PD A 1
H1A H 0.4152 0.5511 0.2139 0.045 Uiso 0.494(6) 1 calc PR A 1
H1B H 0.2330 0.5147 0.1548 0.045 Uiso 0.494(6) 1 calc PR A 1
C2 C 0.2112(13) 0.4681(8) 0.2859(6) 0.0480(19) Uani 0.494(6) 1 d PDU A 1
H2A H 0.2689 0.5102 0.3452 0.058 Uiso 0.494(6) 1 calc PR A 1
C3 C 0.0365(13) 0.3644(13) 0.2785(8) 0.052(2) Uani 0.494(6) 1 d PD A 1
H3A H -0.0261 0.3295 0.3328 0.062 Uiso 0.494(6) 1 calc PR A 1
C4 C -0.024(2) 0.309(3) 0.1950(11) 0.0466(17) Uani 0.494(6) 1 d PD A 1
H4A H -0.0250 0.3704 0.1471 0.056 Uiso 0.494(6) 1 calc PR A 1
H4B H -0.1224 0.2242 0.1908 0.056 Uiso 0.494(6) 1 calc PR A 1
C1' C 0.3131(10) 0.4869(8) 0.1671(6) 0.0379(16) Uani 0.506(6) 1 d PD A 5
H1C H 0.4322 0.5232 0.1528 0.045 Uiso 0.506(6) 1 calc PR A 5
H1D H 0.2349 0.4998 0.1205 0.045 Uiso 0.506(6) 1 calc PR A 5
C2' C 0.2798(13) 0.4952(8) 0.2561(6) 0.0480(19) Uani 0.506(6) 1 d PD A 5
H2B H 0.3690 0.5507 0.3025 0.058 Uiso 0.506(6) 1 calc PR A 5
C3' C 0.1075(14) 0.4108(13) 0.2805(7) 0.052(2) Uani 0.506(6) 1 d PDU A 5
H3B H 0.0742 0.4083 0.3436 0.062 Uiso 0.506(6) 1 calc PR A 5
C4' C 0.0033(19) 0.330(3) 0.2136(11) 0.0466(17) Uani 0.506(6) 1 d PDU A 5
H4C H -0.0108 0.3709 0.1568 0.056 Uiso 0.506(6) 1 calc PR A 5
H4D H -0.1008 0.2586 0.2311 0.056 Uiso 0.506(6) 1 calc PR A 5
C5 C 0.2474(3) 0.2116(2) 0.35085(17) 0.0291(5) Uani 1 1 d . A .
H5A H 0.2193 0.2480 0.4066 0.035 Uiso 1 1 calc R . .
C6 C 0.4070(3) 0.2885(2) 0.32099(16) 0.0278(5) Uani 1 1 d . A .
H6A H 0.4727 0.3704 0.3592 0.033 Uiso 1 1 calc R . .
C7 C 0.5135(3) 0.2271(2) 0.27565(16) 0.0260(5) Uani 1 1 d . . .
H7A H 0.4869 0.1366 0.2969 0.031 Uiso 1 1 calc R A .
H7B H 0.6338 0.2805 0.2925 0.031 Uiso 1 1 calc R . .
C8 C 0.4814(3) 0.2205(2) 0.17303(16) 0.0293(5) Uani 1 1 d . A .
H8A H 0.5672 0.2992 0.1482 0.035 Uiso 1 1 calc R . .
H8B H 0.4934 0.1408 0.1479 0.035 Uiso 1 1 calc R . .
C9 C 0.3088(3) 0.2157(3) 0.14400(17) 0.0309(5) Uani 1 1 d . A .
H9A H 0.2967 0.2435 0.0814 0.037 Uiso 1 1 calc R . .
C10 C 0.1588(3) 0.1235(2) 0.17564(17) 0.0302(5) Uani 1 1 d . A .
H10A H 0.0580 0.0962 0.1318 0.036 Uiso 1 1 calc R . .
C11 C 0.1610(3) 0.0175(2) 0.24000(18) 0.0320(6) Uani 1 1 d . . .
H11A H 0.2603 -0.0037 0.2310 0.038 Uiso 1 1 calc R A .
H11B H 0.0593 -0.0641 0.2261 0.038 Uiso 1 1 calc R . .
C12 C 0.1668(3) 0.0620(2) 0.33806(17) 0.0297(5) Uani 1 1 d . A .
H12A H 0.0512 0.0298 0.3577 0.036 Uiso 1 1 calc R . .
H12B H 0.2314 0.0224 0.3760 0.036 Uiso 1 1 calc R . .
K1 K 0.21923(6) 0.73995(5) 0.25582(3) 0.02160(12) Uani 1 1 d . . .
O1 O 0.1254(2) 0.73714(17) 0.07461(11) 0.0311(4) Uani 1 1 d . A .
O2 O 0.46663(19) 0.87216(16) 0.13924(11) 0.0259(3) Uani 1 1 d . A .
O3 O 0.5651(2) 0.84835(16) 0.31847(11) 0.0273(4) Uani 1 1 d . A .
O4 O 0.3163(2) 0.79801(17) 0.44200(11) 0.0301(4) Uani 1 1 d . A .
O5 O -0.0196(2) 0.65451(17) 0.37968(11) 0.0295(4) Uani 1 1 d . A .
O6 O -0.1254(2) 0.67038(16) 0.19798(11) 0.0283(4) Uani 1 1 d . A .
C13 C 0.2476(3) 0.8328(3) 0.02503(17) 0.0380(6) Uani 1 1 d . . .
H13A H 0.2533 0.9227 0.0405 0.046 Uiso 1 1 calc R A .
H13B H 0.2170 0.8143 -0.0403 0.046 Uiso 1 1 calc R . .
C14 C 0.4145(3) 0.8248(3) 0.04876(16) 0.0341(6) Uani 1 1 d . A .
H14A H 0.4042 0.7320 0.0417 0.041 Uiso 1 1 calc R . .
H14B H 0.4984 0.8793 0.0083 0.041 Uiso 1 1 calc R . .
C15 C 0.6285(3) 0.8750(3) 0.16596(17) 0.0301(5) Uani 1 1 d . . .
H15A H 0.7113 0.9290 0.1247 0.036 Uiso 1 1 calc R A .
H15B H 0.6264 0.7841 0.1636 0.036 Uiso 1 1 calc R . .
C16 C 0.6773(3) 0.9336(3) 0.25935(17) 0.0315(5) Uani 1 1 d . A .
H16A H 0.7939 0.9440 0.2773 0.038 Uiso 1 1 calc R . .
H16B H 0.6721 1.0222 0.2625 0.038 Uiso 1 1 calc R . .
C17 C 0.6021(3) 0.8980(3) 0.40922(17) 0.0326(6) Uani 1 1 d . . .
H17A H 0.5934 0.9852 0.4143 0.039 Uiso 1 1 calc R A .
H17B H 0.7180 0.9095 0.4297 0.039 Uiso 1 1 calc R . .
C18 C 0.4803(3) 0.8022(3) 0.46609(17) 0.0350(6) Uani 1 1 d . A .
H18A H 0.4818 0.7130 0.4568 0.042 Uiso 1 1 calc R . .
H18B H 0.5119 0.8300 0.5303 0.042 Uiso 1 1 calc R . .
C19 C 0.1948(3) 0.7145(3) 0.49786(17) 0.0372(6) Uani 1 1 d . . .
H19A H 0.2246 0.7481 0.5612 0.045 Uiso 1 1 calc R A .
H19B H 0.1925 0.6236 0.4938 0.045 Uiso 1 1 calc R . .
C20 C 0.0259(3) 0.7127(3) 0.46777(17) 0.0359(6) Uani 1 1 d . A .
H20A H -0.0583 0.6608 0.5090 0.043 Uiso 1 1 calc R . .
H20B H 0.0297 0.8041 0.4684 0.043 Uiso 1 1 calc R . .
C21 C -0.1883(3) 0.6315(3) 0.34944(18) 0.0345(6) Uani 1 1 d . . .
H21A H -0.2048 0.7159 0.3507 0.041 Uiso 1 1 calc R A .
H21B H -0.2670 0.5703 0.3894 0.041 Uiso 1 1 calc R . .
C22 C -0.2224(3) 0.5723(3) 0.25564(18) 0.0338(6) Uani 1 1 d . A .
H22A H -0.1913 0.4944 0.2527 0.041 Uiso 1 1 calc R . .
H22B H -0.3433 0.5427 0.2366 0.041 Uiso 1 1 calc R . .
C23 C -0.1578(3) 0.6259(3) 0.10580(18) 0.0335(6) Uani 1 1 d . . .
H23A H -0.2755 0.6092 0.0854 0.040 Uiso 1 1 calc R A .
H23B H -0.1408 0.5423 0.0980 0.040 Uiso 1 1 calc R . .
C24 C -0.0404(3) 0.7304(3) 0.05185(17) 0.0342(6) Uani 1 1 d . A .
H24A H -0.0708 0.7081 -0.0131 0.041 Uiso 1 1 calc R . .
H24B H -0.0465 0.8170 0.0657 0.041 Uiso 1 1 calc R . .

loop_
_atom_site_aniso_label
_atom_site_aniso_U_11
_atom_site_aniso_U_22
_atom_site_aniso_U_33
_atom_site_aniso_U_23
_atom_site_aniso_U_13
_atom_site_aniso_U_12
Co1 0.02984(18) 0.02048(17) 0.0370(2) 0.00250(13) 0.00051(14) 0.01643(14)
C1 0.033(2) 0.0225(19) 0.062(6) 0.007(4) 0.007(4) 0.0143(16)
C2 0.060(6) 0.038(4) 0.064(5) -0.010(3) 0.003(3) 0.040(4)
C3 0.070(7) 0.077(8) 0.041(2) 0.018(4) 0.021(5) 0.062(6)
C4 0.041(4) 0.050(7) 0.061(6) 0.007(5) 0.005(4) 0.029(3)
C1' 0.033(2) 0.0225(19) 0.062(6) 0.007(4) 0.007(4) 0.0143(16)
C2' 0.060(6) 0.038(4) 0.064(5) -0.010(3) 0.003(3) 0.040(4)
C3' 0.070(7) 0.077(8) 0.041(2) 0.018(4) 0.021(5) 0.062(6)
C4' 0.041(4) 0.050(7) 0.061(6) 0.007(5) 0.005(4) 0.029(3)
C5 0.0294(13) 0.0326(13) 0.0293(12) -0.0010(10) 0.0009(10) 0.0165(11)
C6 0.0317(13) 0.0223(11) 0.0276(12) -0.0021(9) -0.0021(10) 0.0095(10)
C7 0.0212(11) 0.0264(12) 0.0287(12) 0.0040(9) 0.0013(9) 0.0073(9)
C8 0.0302(13) 0.0295(13) 0.0286(12) 0.0034(10) 0.0047(10) 0.0117(10)
C9 0.0385(14) 0.0354(13) 0.0265(12) 0.0071(10) 0.0039(10) 0.0224(12)
C10 0.0299(13) 0.0285(12) 0.0347(13) -0.0062(10) -0.0064(10) 0.0157(10)
C11 0.0248(12) 0.0190(11) 0.0493(16) -0.0015(11) -0.0004(11) 0.0060(10)
C12 0.0222(11) 0.0266(12) 0.0388(14) 0.0102(10) 0.0023(10) 0.0076(10)
K1 0.0197(2) 0.0205(2) 0.0266(2) 0.00259(18) 0.00279(18) 0.00978(18)
O1 0.0245(8) 0.0362(10) 0.0300(9) 0.0048(7) -0.0008(7) 0.0093(7)
O2 0.0218(8) 0.0307(9) 0.0262(8) -0.0007(7) 0.0034(6) 0.0111(7)
O3 0.0230(8) 0.0308(9) 0.0264(8) -0.0013(7) 0.0005(7) 0.0088(7)
O4 0.0273(9) 0.0371(10) 0.0253(8) 0.0049(7) 0.0023(7) 0.0117(8)
O5 0.0221(8) 0.0352(9) 0.0326(9) 0.0016(7) 0.0057(7) 0.0122(7)
O6 0.0232(8) 0.0247(8) 0.0340(9) 0.0008(7) 0.0005(7) 0.0062(7)
C13 0.0355(14) 0.0441(16) 0.0263(13) 0.0077(11) 0.0001(11) 0.0068(12)
C14 0.0336(14) 0.0402(15) 0.0232(12) 0.0008(10) 0.0072(10) 0.0079(11)
C15 0.0212(11) 0.0363(13) 0.0366(13) 0.0059(11) 0.0095(10) 0.0139(10)
C16 0.0177(11) 0.0339(13) 0.0403(14) 0.0030(11) 0.0020(10) 0.0072(10)
C17 0.0254(12) 0.0397(14) 0.0313(13) -0.0078(11) -0.0053(10) 0.0126(11)
C18 0.0335(14) 0.0455(15) 0.0273(13) -0.0019(11) -0.0058(10) 0.0183(12)
C19 0.0398(15) 0.0424(15) 0.0259(13) 0.0088(11) 0.0059(11) 0.0114(12)
C20 0.0343(14) 0.0392(15) 0.0326(14) 0.0038(11) 0.0138(11) 0.0109(12)
C21 0.0219(12) 0.0390(14) 0.0467(15) 0.0129(12) 0.0121(11) 0.0145(11)
C22 0.0180(11) 0.0297(13) 0.0495(16) 0.0097(11) 0.0025(11) 0.0044(10)
C23 0.0237(12) 0.0341(13) 0.0399(14) -0.0087(11) -0.0064(10) 0.0100(10)
C24 0.0289(13) 0.0438(15) 0.0301(13) -0.0019(11) -0.0069(10) 0.0160(12)

loop_
_atom_type_symbol
_atom_type_description
_atom_type_scat_dispersion_real
_atom_type_scat_dispersion_imag
_atom_type_scat_source
C C 0.0033 0.0016 'International Tables Vol C Tables 4.2.6.8 and 6.1.1.4'
H H 0.0000 0.0000 'International Tables Vol C Tables 4.2.6.8 and 6.1.1.4'
O O 0.0106 0.0060 'International Tables Vol C Tables 4.2.6.8 and 6.1.1.4'
K K 0.2009 0.2494 'International Tables Vol C Tables 4.2.6.8 and 6.1.1.4'
Co Co 0.3494 0.9721 'International Tables Vol C Tables 4.2.6.8 and 6.1.1.4'

loop_
_geom_angle_atom_site_label_1
_geom_angle_atom_site_label_2
_geom_angle_atom_site_label_3
_geom_angle
_geom_angle_site_symmetry_1
_geom_angle_site_symmetry_3
C3' Co1 C2 25.6(4) . .
C3' Co1 C2' 44.6(3) . .
C2 Co1 C2' 21.37(19) . .
C3' Co1 C6 117.3(4) . .
C2 Co1 C6 101.4(2) . .
C2' Co1 C6 98.6(2) . .
C3' Co1 C5 100.8(3) . .
C2 Co1 C5 102.4(3) . .
C2' Co1 C5 114.3(3) . .
C6 Co1 C5 41.21(10) . .
C3' Co1 C9 155.0(3) . .
C2 Co1 C9 147.3(3) . .
C2' Co1 C9 126.4(3) . .
C6 Co1 C9 85.41(10) . .
C5 Co1 C9 103.45(10) . .
C3' Co1 C10 136.9(4) . .
C2 Co1 C10 161.6(3) . .
C2' Co1 C10 160.4(3) . .
C6 Co1 C10 95.36(10) . .
C5 Co1 C10 85.26(10) . .
C9 Co1 C10 41.13(10) . .
C3' Co1 C1 58.1(3) . .
C2 Co1 C1 40.3(2) . .
C2' Co1 C1 21.2(3) . .
C6 Co1 C1 107.7(3) . .
C5 Co1 C1 133.5(3) . .
C9 Co1 C1 107.1(3) . .
C10 Co1 C1 139.6(3) . .
C3' Co1 C4' 39.5(5) . .
C2 Co1 C4' 61.8(7) . .
C2' Co1 C4' 73.6(7) . .
C6 Co1 C4' 152.3(4) . .
C5 Co1 C4' 117.1(6) . .
C9 Co1 C4' 120.9(4) . .
C10 Co1 C4' 99.7(6) . .
C1 Co1 C4' 74.7(8) . .
C3' Co1 C3 17.3(4) . .
C2 Co1 C3 42.9(3) . .
C2' Co1 C3 61.6(4) . .
C6 Co1 C3 124.6(4) . .
C5 Co1 C3 97.1(3) . .
C9 Co1 C3 149.2(4) . .
C10 Co1 C3 120.1(4) . .
C1 Co1 C3 72.9(4) . .
C4' Co1 C3 28.4(7) . .
C3' Co1 C1' 72.6(3) . .
C2 Co1 C1' 57.5(3) . .
C2' Co1 C1' 38.6(3) . .
C6 Co1 C1' 111.2(2) . .
C5 Co1 C1' 146.0(3) . .
C9 Co1 C1' 90.1(2) . .
C10 Co1 C1' 122.8(2) . .
C1 Co1 C1' 17.4(2) . .
C4' Co1 C1' 79.6(7) . .
C3 Co1 C1' 85.2(4) . .
C3' Co1 C4 48.1(8) . .
C2 Co1 C4 69.9(7) . .
C2' Co1 C4 80.3(8) . .
C6 Co1 C4 158.5(4) . .
C5 Co1 C4 119.7(5) . .
C9 Co1 C4 112.8(5) . .
C10 Co1 C4 91.7(7) . .
C1 Co1 C4 78.9(7) . .
C4' Co1 C4 8.5(11) . .
C3 Co1 C4 36.4(4) . .
C1' Co1 C4 81.4(7) . .
C2 C1 Co1 68.0(4) . .
C2 C1 K1 73.7(5) . .
Co1 C1 K1 140.3(4) . .
C2 C1 H1A 116.9 . .
Co1 C1 H1A 116.9 . .
K1 C1 H1A 89.5 . .
C2 C1 H1B 116.9 . .
Co1 C1 H1B 116.9 . .
K1 C1 H1B 71.7 . .
H1A C1 H1B 113.9 . .
C1 C2 C3 116.7(5) . .
C1 C2 Co1 71.6(5) . .
C3 C2 Co1 72.7(6) . .
C1 C2 K1 80.0(6) . .
C3 C2 K1 112.4(7) . .
Co1 C2 K1 149.6(5) . .
C1 C2 H2A 121.6 . .
C3 C2 H2A 121.6 . .
Co1 C2 H2A 121.6 . .
K1 C2 H2A 82.5 . .
C4 C3 C2 115.7(5) . .
C4 C3 Co1 76.8(14) . .
C2 C3 Co1 64.4(5) . .
C4 C3 H3A 121.9 . .
C2 C3 H3A 121.9 . .
Co1 C3 H3A 121.9 . .
C3 C4 Co1 66.7(11) . .
C3 C4 H4A 117.0 . .
Co1 C4 H4A 117.0 . .
C3 C4 H4B 117.0 . .
Co1 C4 H4B 117.0 . .
H4A C4 H4B 114.1 . .
C2' C1' Co1 62.9(4) . .
C2' C1' K1 56.8(5) . .
Co1 C1' K1 115.6(3) . .
C2' C1' H1C 117.5 . .
Co1 C1' H1C 117.5 . .
K1 C1' H1C 108.8 . .
C2' C1' H1D 117.5 . .
Co1 C1' H1D 117.5 . .
K1 C1' H1D 75.6 . .
H1C C1' H1D 114.5 . .
C1' C2' C3' 116.7(5) . .
C1' C2' Co1 78.5(5) . .
C3' C2' Co1 66.4(5) . .
C1' C2' K1 99.8(6) . .
C3' C2' K1 94.5(6) . .
Co1 C2' K1 156.5(4) . .
C1' C2' H2B 121.6 . .
C3' C2' H2B 121.6 . .
Co1 C2' H2B 121.6 . .
K1 C2' H2B 79.5 . .
C4' C3' C2' 116.0(5) . .
C4' C3' Co1 74.4(15) . .
C2' C3' Co1 69.0(5) . .
C4' C3' K1 116.1(16) . .
C2' C3' K1 59.5(5) . .
Co1 C3' K1 126.7(4) . .
C4' C3' H3B 121.9 . .
C2' C3' H3B 121.9 . .
Co1 C3' H3B 121.9 . .
K1 C3' H3B 97.3 . .
C3' C4' Co1 66.0(11) . .
C3' C4' H4C 117.1 . .
Co1 C4' H4C 117.1 . .
C3' C4' H4D 117.1 . .
Co1 C4' H4D 117.1 . .
H4C C4' H4D 114.1 . .
C6 C5 C12 122.9(2) . .
C6 C5 Co1 69.32(14) . .
C12 C5 Co1 112.19(17) . .
C6 C5 H5A 114.7 . .
C12 C5 H5A 114.7 . .
Co1 C5 H5A 114.7 . .
C5 C6 C7 122.5(2) . .
C5 C6 Co1 69.47(14) . .
C7 C6 Co1 113.45(16) . .
C5 C6 H6A 114.5 . .
C7 C6 H6A 114.5 . .
Co1 C6 H6A 114.5 . .
C6 C7 C8 111.12(19) . .
C6 C7 H7A 109.4 . .
C8 C7 H7A 109.4 . .
C6 C7 H7B 109.4 . .
C8 C7 H7B 109.4 . .
H7A C7 H7B 108.0 . .
C9 C8 C7 112.4(2) . .
C9 C8 H8A 109.1 . .
C7 C8 H8A 109.1 . .
C9 C8 H8B 109.1 . .
C7 C8 H8B 109.1 . .
H8A C8 H8B 107.9 . .
C10 C9 C8 123.5(2) . .
C10 C9 Co1 69.46(14) . .
C8 C9 Co1 111.33(17) . .
C10 C9 H9A 114.7 . .
C8 C9 H9A 114.7 . .
Co1 C9 H9A 114.7 . .
C9 C10 C11 121.5(2) . .
C9 C10 Co1 69.40(14) . .
C11 C10 Co1 112.78(17) . .
C9 C10 H10A 115.0 . .
C11 C10 H10A 115.0 . .
Co1 C10 H10A 115.0 . .
C10 C11 C12 112.1(2) . .
C10 C11 K1 143.90(17) . 1_545
C12 C11 K1 102.97(15) . 1_545
C10 C11 H11A 109.2 . .
C12 C11 H11A 109.2 . .
K1 C11 H11A 48.4 1_545 .
C10 C11 H11B 109.2 . .
C12 C11 H11B 109.2 . .
K1 C11 H11B 64.9 1_545 .
H11A C11 H11B 107.9 . .
C5 C12 C11 111.4(2) . .
C5 C12 H12A 109.3 . .
C11 C12 H12A 109.3 . .
C5 C12 H12B 109.3 . .
C11 C12 H12B 109.3 . .
H12A C12 H12B 108.0 . .
O5 K1 O1 120.72(5) . .
O5 K1 O2 169.77(5) . .
O1 K1 O2 61.24(5) . .
O5 K1 O4 60.12(5) . .
O1 K1 O4 167.83(5) . .
O2 K1 O4 115.60(5) . .
O5 K1 O3 118.83(5) . .
O1 K1 O3 120.31(5) . .
O2 K1 O3 59.47(5) . .
O4 K1 O3 59.45(5) . .
O5 K1 O6 60.76(5) . .
O1 K1 O6 60.19(5) . .
O2 K1 O6 119.20(5) . .
O4 K1 O6 117.99(5) . .
O3 K1 O6 171.43(5) . .
O5 K1 C2' 93.6(2) . .
O1 K1 C2' 98.72(16) . .
O2 K1 C2' 96.0(2) . .
O4 K1 C2' 93.27(16) . .
O3 K1 C2' 81.19(18) . .
O6 K1 C2' 107.34(18) . .
O5 K1 C2 79.5(2) . .
O1 K1 C2 104.85(16) . .
O2 K1 C2 110.2(2) . .
O4 K1 C2 87.30(16) . .
O3 K1 C2 89.17(18) . .
O6 K1 C2 99.00(18) . .
C2' K1 C2 14.18(13) . .
O5 K1 C1 104.78(16) . .
O1 K1 C1 85.85(19) . .
O2 K1 C1 85.23(16) . .
O4 K1 C1 105.89(19) . .
O3 K1 C1 83.17(17) . .
O6 K1 C1 105.32(17) . .
C2' K1 C1 13.90(19) . .
C2 K1 C1 26.29(16) . .
O5 K1 C11 90.34(6) . 1_565
O1 K1 C11 77.63(6) . 1_565
O2 K1 C11 80.22(6) . 1_565
O4 K1 C11 90.30(6) . 1_565
O3 K1 C11 98.55(6) . 1_565
O6 K1 C11 73.01(6) . 1_565
C2' K1 C11 175.7(2) . 1_565
C2 K1 C11 169.3(2) . 1_565
C1 K1 C11 161.81(19) . 1_565
O5 K1 C3' 70.69(16) . .
O1 K1 C3' 99.5(2) . .
O2 K1 C3' 119.44(16) . .
O4 K1 C3' 92.15(19) . .
O3 K1 C3' 103.0(2) . .
O6 K1 C3' 85.1(2) . .
C2' K1 C3' 26.0(2) . .
C2 K1 C3' 14.0(2) . .
C1 K1 C3' 34.3(2) . .
C11 K1 C3' 156.30(19) 1_565 .
O5 K1 C1' 112.68(14) . .
O1 K1 C1' 77.38(16) . .
O2 K1 C1' 77.48(14) . .
O4 K1 C1' 114.05(16) . .
O3 K1 C1' 84.03(15) . .
O6 K1 C1' 104.14(15) . .
C2' K1 C1' 23.36(17) . .
C2 K1 C1' 35.5(2) . .
C1 K1 C1' 9.48(19) . .
C11 K1 C1' 152.33(15) 1_565 .
C3' K1 C1' 42.01(16) . .
C13 O1 C24 112.24(19) . .
C13 O1 K1 114.53(14) . .
C24 O1 K1 116.82(14) . .
C14 O2 C15 112.34(18) . .
C14 O2 K1 111.57(13) . .
C15 O2 K1 114.19(13) . .
C17 O3 C16 112.51(19) . .
C17 O3 K1 116.16(13) . .
C16 O3 K1 115.95(13) . .
C19 O4 C18 111.96(19) . .
C19 O4 K1 112.99(14) . .
C18 O4 K1 113.04(14) . .
C20 O5 C21 113.02(19) . .
C20 O5 K1 117.44(14) . .
C21 O5 K1 117.32(14) . .
C22 O6 C23 112.44(19) . .
C22 O6 K1 107.24(13) . .
C23 O6 K1 110.99(13) . .
O1 C13 C14 108.0(2) . .
O1 C13 H13A 110.1 . .
C14 C13 H13A 110.1 . .
O1 C13 H13B 110.1 . .
C14 C13 H13B 110.1 . .
H13A C13 H13B 108.4 . .
O2 C14 C13 108.5(2) . .
O2 C14 H14A 110.0 . .
C13 C14 H14A 110.0 . .
O2 C14 H14B 110.0 . .
C13 C14 H14B 110.0 . .
H14A C14 H14B 108.4 . .
O2 C15 C16 108.63(19) . .
O2 C15 H15A 110.0 . .
C16 C15 H15A 110.0 . .
O2 C15 H15B 110.0 . .
C16 C15 H15B 110.0 . .
H15A C15 H15B 108.3 . .
O3 C16 C15 108.9(2) . .
O3 C16 H16A 109.9 . .
C15 C16 H16A 109.9 . .
O3 C16 H16B 109.9 . .
C15 C16 H16B 109.9 . .
H16A C16 H16B 108.3 . .
O3 C17 C18 108.8(2) . .
O3 C17 H17A 109.9 . .
C18 C17 H17A 109.9 . .
O3 C17 H17B 109.9 . .
C18 C17 H17B 109.9 . .
H17A C17 H17B 108.3 . .
O4 C18 C17 108.9(2) . .
O4 C18 H18A 109.9 . .
C17 C18 H18A 109.9 . .
O4 C18 H18B 109.9 . .
C17 C18 H18B 109.9 . .
H18A C18 H18B 108.3 . .
O4 C19 C20 109.1(2) . .
O4 C19 H19A 109.9 . .
C20 C19 H19A 109.9 . .
O4 C19 H19B 109.9 . .
C20 C19 H19B 109.9 . .
H19A C19 H19B 108.3 . .
O5 C20 C19 108.7(2) . .
O5 C20 H20A 109.9 . .
C19 C20 H20A 109.9 . .
O5 C20 H20B 109.9 . .
C19 C20 H20B 109.9 . .
H20A C20 H20B 108.3 . .
O5 C21 C22 108.7(2) . .
O5 C21 H21A 110.0 . .
C22 C21 H21A 110.0 . .
O5 C21 H21B 110.0 . .
C22 C21 H21B 110.0 . .
H21A C21 H21B 108.3 . .
O6 C22 C21 108.3(2) . .
O6 C22 H22A 110.0 . .
C21 C22 H22A 110.0 . .
O6 C22 H22B 110.0 . .
C21 C22 H22B 110.0 . .
H22A C22 H22B 108.4 . .
O6 C23 C24 108.5(2) . .
O6 C23 H23A 110.0 . .
C24 C23 H23A 110.0 . .
O6 C23 H23B 110.0 . .
C24 C23 H23B 110.0 . .
H23A C23 H23B 108.4 . .
O1 C24 C23 107.8(2) . .
O1 C24 H24A 110.2 . .
C23 C24 H24A 110.2 . .
O1 C24 H24B 110.2 . .
C23 C24 H24B 110.2 . .
H24A C24 H24B 108.5 . .

loop_
_geom_bond_atom_site_label_1
_geom_bond_atom_site_label_2
_geom_bond_distance
_geom_bond_site_symmetry_2
Co1 C3' 1.945(12) .
Co1 C2 1.979(7) .
Co1 C2' 1.981(8) .
Co1 C6 2.012(2) .
Co1 C5 2.014(2) .
Co1 C9 2.016(2) .
Co1 C10 2.016(2) .
Co1 C1 2.026(8) .
Co1 C4' 2.05(3) .
Co1 C3 2.097(11) .
Co1 C1' 2.180(8) .
Co1 C4 2.22(3) .
C1 C2 1.382(8) .
C1 K1 3.072(9) .
C1 H1A 0.9900 .
C1 H1B 0.9900 .
C2 C3 1.495(8) .
C2 K1 2.995(8) .
C2 H2A 1.0000 .
C3 C4 1.356(7) .
C3 H3A 1.0000 .
C4 H4A 0.9900 .
C4 H4B 0.9900 .
C1' C2' 1.387(8) .
C1' K1 3.446(8) .
C1' H1C 0.9900 .
C1' H1D 0.9900 .
C2' C3' 1.491(8) .
C2' K1 2.926(7) .
C2' H2B 1.0000 .
C3' C4' 1.355(7) .
C3' K1 3.386(13) .
C3' H3B 1.0000 .
C4' H4C 0.9900 .
C4' H4D 0.9900 .
C5 C6 1.417(3) .
C5 C12 1.516(3) .
C5 H5A 1.0000 .
C6 C7 1.519(3) .
C6 H6A 1.0000 .
C7 C8 1.535(3) .
C7 H7A 0.9900 .
C7 H7B 0.9900 .
C8 C9 1.511(3) .
C8 H8A 0.9900 .
C8 H8B 0.9900 .
C9 C10 1.417(4) .
C9 H9A 1.0000 .
C10 C11 1.524(4) .
C10 H10A 1.0000 .
C11 C12 1.526(4) .
C11 K1 3.281(2) 1_545
C11 H11A 0.9900 .
C11 H11B 0.9900 .
C12 H12A 0.9900 .
C12 H12B 0.9900 .
K1 O5 2.7576(17) .
K1 O1 2.7711(17) .
K1 O2 2.8035(17) .
K1 O4 2.8400(17) .
K1 O3 2.8490(17) .
K1 O6 2.8513(17) .
K1 C11 3.281(2) 1_565
O1 C13 1.425(3) .
O1 C24 1.428(3) .
O2 C14 1.420(3) .
O2 C15 1.422(3) .
O3 C17 1.421(3) .
O3 C16 1.423(3) .
O4 C19 1.424(3) .
O4 C18 1.427(3) .
O5 C20 1.415(3) .
O5 C21 1.426(3) .
O6 C22 1.422(3) .
O6 C23 1.426(3) .
C13 C14 1.503(4) .
C13 H13A 0.9900 .
C13 H13B 0.9900 .
C14 H14A 0.9900 .
C14 H14B 0.9900 .
C15 C16 1.490(4) .
C15 H15A 0.9900 .
C15 H15B 0.9900 .
C16 H16A 0.9900 .
C16 H16B 0.9900 .
C17 C18 1.489(4) .
C17 H17A 0.9900 .
C17 H17B 0.9900 .
C18 H18A 0.9900 .
C18 H18B 0.9900 .
C19 C20 1.496(4) .
C19 H19A 0.9900 .
C19 H19B 0.9900 .
C20 H20A 0.9900 .
C20 H20B 0.9900 .
C21 C22 1.496(4) .
C21 H21A 0.9900 .
C21 H21B 0.9900 .
C22 H22A 0.9900 .
C22 H22B 0.9900 .
C23 C24 1.491(4) .
C23 H23A 0.9900 .
C23 H23B 0.9900 .
C24 H24A 0.9900 .
C24 H24B 0.9900 .

loop_
_geom_torsion_atom_site_label_1
_geom_torsion_atom_site_label_2
_geom_torsion_atom_site_label_3
_geom_torsion_atom_site_label_4
_geom_torsion
_geom_torsion_site_symmetry_1
_geom_torsion_site_symmetry_4
C3' Co1 C1 C2 24.8(6) . .
C2' Co1 C1 C2 -19.7(8) . .
C6 Co1 C1 C2 -86.9(5) . .
C5 Co1 C1 C2 -48.7(6) . .
C9 Co1 C1 C2 -177.5(4) . .
C10 Co1 C1 C2 151.4(4) . .
C4' Co1 C1 C2 64.3(7) . .
C3 Co1 C1 C2 34.8(4) . .
C1' Co1 C1 C2 168.5(17) . .
C4 Co1 C1 C2 71.9(5) . .
C3' Co1 C1 K1 8.2(6) . .
C2 Co1 C1 K1 -16.6(5) . .
C2' Co1 C1 K1 -36.3(6) . .
C6 Co1 C1 K1 -103.5(6) . .
C5 Co1 C1 K1 -65.3(7) . .
C9 Co1 C1 K1 165.9(6) . .
C10 Co1 C1 K1 134.8(5) . .
C4' Co1 C1 K1 47.7(8) . .
C3 Co1 C1 K1 18.2(6) . .
C1' Co1 C1 K1 152(2) . .
C4 Co1 C1 K1 55.3(6) . .
Co1 C1 C2 C3 -58.9(8) . .
K1 C1 C2 C3 110.2(9) . .
K1 C1 C2 Co1 169.0(3) . .
Co1 C1 C2 K1 -169.0(3) . .
C3' Co1 C2 C1 -124.7(11) . .
C2' Co1 C2 C1 19.6(9) . .
C6 Co1 C2 C1 103.9(5) . .
C5 Co1 C2 C1 146.1(5) . .
C9 Co1 C2 C1 4.5(8) . .
C10 Co1 C2 C1 -100.9(12) . .
C4' Co1 C2 C1 -99.7(9) . .
C3 Co1 C2 C1 -126.8(7) . .
C1' Co1 C2 C1 -4.1(6) . .
C4 Co1 C2 C1 -96.6(6) . .
C3' Co1 C2 C3 2.1(12) . .
C2' Co1 C2 C3 146.4(11) . .
C6 Co1 C2 C3 -129.3(5) . .
C5 Co1 C2 C3 -87.2(6) . .
C9 Co1 C2 C3 131.3(7) . .
C10 Co1 C2 C3 25.8(14) . .
C1 Co1 C2 C3 126.8(6) . .
C4' Co1 C2 C3 27.1(9) . .
C1' Co1 C2 C3 122.7(7) . .
C4 Co1 C2 C3 30.2(6) . .
C3' Co1 C2 K1 -102.9(13) . .
C2' Co1 C2 K1 41.3(9) . .
C6 Co1 C2 K1 125.7(8) . .
C5 Co1 C2 K1 167.8(8) . .
C9 Co1 C2 K1 26.3(12) . .
C10 Co1 C2 K1 -79.2(16) . .
C1 Co1 C2 K1 21.7(7) . .
C4' Co1 C2 K1 -77.9(10) . .
C3 Co1 C2 K1 -105.0(9) . .
C1' Co1 C2 K1 17.7(7) . .
C4 Co1 C2 K1 -74.9(9) . .
C1 C2 C3 C4 -1(2) . .
Co1 C2 C3 C4 -59(2) . .
K1 C2 C3 C4 89(2) . .
C1 C2 C3 Co1 58.3(8) . .
K1 C2 C3 Co1 148.1(5) . .
C3' Co1 C3 C4 124(2) . .
C2 Co1 C3 C4 127.4(13) . .
C2' Co1 C3 C4 114.1(12) . .
C6 Co1 C3 C4 -165.5(12) . .
C5 Co1 C3 C4 -132.1(12) . .
C9 Co1 C3 C4 -0.2(15) . .
C10 Co1 C3 C4 -43.5(13) . .
C1 Co1 C3 C4 94.5(12) . .
C4' Co1 C3 C4 5(3) . .
C1' Co1 C3 C4 82.0(12) . .
C3' Co1 C3 C2 -3.1(18) . .
C2' Co1 C3 C2 -13.3(4) . .
C6 Co1 C3 C2 67.1(6) . .
C5 Co1 C3 C2 100.5(5) . .
C9 Co1 C3 C2 -127.6(7) . .
C10 Co1 C3 C2 -170.8(4) . .
C1 Co1 C3 C2 -32.9(4) . .
C4' Co1 C3 C2 -122.2(18) . .
C1' Co1 C3 C2 -45.4(6) . .
C4 Co1 C3 C2 -127.4(13) . .
C2 C3 C4 Co1 52.7(14) . .
C3' Co1 C4 C3 -19.3(8) . .
C2 Co1 C4 C3 -35.2(9) . .
C2' Co1 C4 C3 -54.6(10) . .
C6 Co1 C4 C3 34(3) . .
C5 Co1 C4 C3 57.9(14) . .
C9 Co1 C4 C3 179.9(8) . .
C10 Co1 C4 C3 143.4(10) . .
C1 Co1 C4 C3 -76.1(11) . .
C4' Co1 C4 C3 -17(8) . .
C1' Co1 C4 C3 -93.6(11) . .
C3' Co1 C1' C2' 36.5(4) . .
C2 Co1 C1' C2' 13.6(5) . .
C6 Co1 C1' C2' -76.7(5) . .
C5 Co1 C1' C2' -47.0(7) . .
C9 Co1 C1' C2' -161.8(5) . .
C10 Co1 C1' C2' 171.6(5) . .
C1 Co1 C1' C2' 4.7(13) . .
C4' Co1 C1' C2' 76.7(5) . .
C3 Co1 C1' C2' 48.6(7) . .
C4 Co1 C1' C2' 85.1(8) . .
C3' Co1 C1' K1 14.5(4) . .
C2 Co1 C1' K1 -8.5(3) . .
C2' Co1 C1' K1 -22.1(4) . .
C6 Co1 C1' K1 -98.8(3) . .
C5 Co1 C1' K1 -69.1(5) . .
C9 Co1 C1' K1 176.1(3) . .
C10 Co1 C1' K1 149.56(19) . .
C1 Co1 C1' K1 -17.3(12) . .
C4' Co1 C1' K1 54.6(5) . .
C3 Co1 C1' K1 26.6(5) . .
C4 Co1 C1' K1 63.1(6) . .
Co1 C1' C2' C3' -56.0(8) . .
K1 C1' C2' C3' 100.1(9) . .
K1 C1' C2' Co1 156.1(4) . .
Co1 C1' C2' K1 -156.1(4) . .
C3' Co1 C2' C1' -126.1(6) . .
C2 Co1 C2' C1' -147.1(12) . .
C6 Co1 C2' C1' 113.4(5) . .
C5 Co1 C2' C1' 153.4(4) . .
C9 Co1 C2' C1' 22.8(6) . .
C10 Co1 C2' C1' -21.4(12) . .
C1 Co1 C2' C1' -3.9(10) . .
C4' Co1 C2' C1' -93.8(5) . .
C3 Co1 C2' C1' -121.8(8) . .
C4 Co1 C2' C1' -88.4(8) . .
C2 Co1 C2' C3' -21.1(10) . .
C6 Co1 C2' C3' -120.5(5) . .
C5 Co1 C2' C3' -80.6(5) . .
C9 Co1 C2' C3' 148.9(5) . .
C10 Co1 C2' C3' 104.7(11) . .
C1 Co1 C2' C3' 122.1(11) . .
C4' Co1 C2' C3' 32.2(5) . .
C3 Co1 C2' C3' 4.3(8) . .
C1' Co1 C2' C3' 126.1(6) . .
C4 Co1 C2' C3' 37.7(8) . .
C3' Co1 C2' K1 -37.8(11) . .
C2 Co1 C2' K1 -58.9(13) . .
C6 Co1 C2' K1 -158.3(12) . .
C5 Co1 C2' K1 -118.4(11) . .
C9 Co1 C2' K1 111.0(12) . .
C10 Co1 C2' K1 66.9(19) . .
C1 Co1 C2' K1 84.3(13) . .
C4' Co1 C2' K1 -5.6(12) . .
C3 Co1 C2' K1 -33.5(11) . .
C1' Co1 C2' K1 88.2(12) . .
C4 Co1 C2' K1 -0.1(12) . .
C1' C2' C3' C4' 3(2) . .
Co1 C2' C3' C4' -59(2) . .
K1 C2' C3' C4' 106(2) . .
C1' C2' C3' Co1 62.4(8) . .
K1 C2' C3' Co1 165.8(4) . .
C1' C2' C3' K1 -103.4(8) . .
Co1 C2' C3' K1 -165.8(4) . .
C2 Co1 C3' C4' 144.2(13) . .
C2' Co1 C3' C4' 126.5(11) . .
C6 Co1 C3' C4' -160.0(10) . .
C5 Co1 C3' C4' -119.7(10) . .
C9 Co1 C3' C4' 46.5(14) . .
C10 Co1 C3' C4' -25.1(11) . .
C1 Co1 C3' C4' 105.4(11) . .
C3 Co1 C3' C4' -41(2) . .
C1' Co1 C3' C4' 94.7(10) . .
C4 Co1 C3' C4' 0.6(18) . .
C2 Co1 C3' C2' 17.6(8) . .
C6 Co1 C3' C2' 73.5(5) . .
C5 Co1 C3' C2' 113.7(4) . .
C9 Co1 C3' C2' -80.1(10) . .
C10 Co1 C3' C2' -151.6(4) . .
C1 Co1 C3' C2' -21.2(5) . .
C4' Co1 C3' C2' -126.5(11) . .
C3 Co1 C3' C2' -167(2) . .
C1' Co1 C3' C2' -31.9(4) . .
C4 Co1 C3' C2' -125.9(11) . .
C2 Co1 C3' K1 32.9(6) . .
C2' Co1 C3' K1 15.3(4) . .
C6 Co1 C3' K1 88.8(5) . .
C5 Co1 C3' K1 129.0(5) . .
C9 Co1 C3' K1 -64.8(11) . .
C10 Co1 C3' K1 -136.3(4) . .
C1 Co1 C3' K1 -5.9(4) . .
C4' Co1 C3' K1 -111.3(11) . .
C3 Co1 C3' K1 -152(3) . .
C1' Co1 C3' K1 -16.6(4) . .
C4 Co1 C3' K1 -110.6(12) . .
C2' C3' C4' Co1 56.6(13) . .
K1 C3' C4' Co1 123.6(7) . .
C2 Co1 C4' C3' -16.7(6) . .
C2' Co1 C4' C3' -36.0(8) . .
C6 Co1 C4' C3' 41(2) . .
C5 Co1 C4' C3' 73.3(11) . .
C9 Co1 C4' C3' -159.1(6) . .
C10 Co1 C4' C3' 162.9(8) . .
C1 Co1 C4' C3' -58.1(8) . .
C3 Co1 C4' C3' 24.1(11) . .
C1' Co1 C4' C3' -75.3(8) . .
C4 Co1 C4' C3' -177(9) . .
C3' Co1 C5 C6 -119.4(4) . .
C2 Co1 C5 C6 -93.3(3) . .
C2' Co1 C5 C6 -74.5(4) . .
C9 Co1 C5 C6 66.54(16) . .
C10 Co1 C5 C6 103.71(15) . .
C1 Co1 C5 C6 -63.4(4) . .
C4' Co1 C5 C6 -157.8(7) . .
C3 Co1 C5 C6 -136.5(4) . .
C1' Co1 C5 C6 -44.5(4) . .
C4 Co1 C5 C6 -167.0(8) . .
C3' Co1 C5 C12 122.3(4) . .
C2 Co1 C5 C12 148.5(3) . .
C2' Co1 C5 C12 167.2(4) . .
C6 Co1 C5 C12 -118.3(2) . .
C9 Co1 C5 C12 -51.73(19) . .
C10 Co1 C5 C12 -14.57(18) . .
C1 Co1 C5 C12 178.3(4) . .
C4' Co1 C5 C12 83.9(7) . .
C3 Co1 C5 C12 105.2(4) . .
C1' Co1 C5 C12 -162.8(4) . .
C4 Co1 C5 C12 74.7(8) . .
C12 C5 C6 C7 -1.7(4) . .
Co1 C5 C6 C7 -105.4(2) . .
C12 C5 C6 Co1 103.7(2) . .
C3' Co1 C6 C5 74.4(4) . .
C2 Co1 C6 C5 95.8(4) . .
C2' Co1 C6 C5 117.3(4) . .
C9 Co1 C6 C5 -116.48(15) . .
C10 Co1 C6 C5 -76.52(15) . .
C1 Co1 C6 C5 137.1(3) . .
C4' Co1 C6 C5 46.4(15) . .
C3 Co1 C6 C5 56.0(4) . .
C1' Co1 C6 C5 155.2(3) . .
C4 Co1 C6 C5 32(2) . .
C3' Co1 C6 C7 -168.0(4) . .
C2 Co1 C6 C7 -146.6(4) . .
C2' Co1 C6 C7 -125.0(4) . .
C5 Co1 C6 C7 117.6(2) . .
C9 Co1 C6 C7 1.15(17) . .
C10 Co1 C6 C7 41.12(18) . .
C1 Co1 C6 C7 -105.3(3) . .
C4' Co1 C6 C7 164.1(15) . .
C3 Co1 C6 C7 173.6(4) . .
C1' Co1 C6 C7 -87.2(3) . .
C4 Co1 C6 C7 150(2) . .
C5 C6 C7 C8 93.0(3) . .
Co1 C6 C7 C8 13.2(2) . .
C6 C7 C8 C9 -25.9(3) . .
C7 C8 C9 C10 -52.0(3) . .
C7 C8 C9 Co1 26.8(3) . .
C3' Co1 C9 C10 -99.8(8) . .
C2 Co1 C9 C10 -152.4(4) . .
C2' Co1 C9 C10 -159.2(3) . .
C6 Co1 C9 C10 103.56(15) . .
C5 Co1 C9 C10 66.23(15) . .
C1 Co1 C9 C10 -149.4(3) . .
C4' Co1 C9 C10 -67.3(8) . .
C3 Co1 C9 C10 -64.3(7) . .
C1' Co1 C9 C10 -145.2(3) . .
C4 Co1 C9 C10 -64.5(8) . .
C3' Co1 C9 C8 141.1(8) . .
C2 Co1 C9 C8 88.5(5) . .
C2' Co1 C9 C8 81.8(3) . .
C6 Co1 C9 C8 -15.51(18) . .
C5 Co1 C9 C8 -52.83(19) . .
C10 Co1 C9 C8 -119.1(2) . .
C1 Co1 C9 C8 91.6(3) . .
C4' Co1 C9 C8 173.6(8) . .
C3 Co1 C9 C8 176.6(6) . .
C1' Co1 C9 C8 95.7(3) . .
C4 Co1 C9 C8 176.5(8) . .
C8 C9 C10 C11 -2.2(4) . .
Co1 C9 C10 C11 -104.8(2) . .
C8 C9 C10 Co1 102.6(2) . .
C3' Co1 C10 C9 142.5(5) . .
C2 Co1 C10 C9 127.7(10) . .
C2' Co1 C10 C9 58.5(9) . .
C6 Co1 C10 C9 -76.72(15) . .
C5 Co1 C10 C9 -116.73(15) . .
C1 Co1 C10 C9 48.8(4) . .
C4' Co1 C10 C9 126.6(6) . .
C3 Co1 C10 C9 147.8(4) . .
C1' Co1 C10 C9 42.8(3) . .
C4 Co1 C10 C9 123.7(5) . .
C3' Co1 C10 C11 -100.9(5) . .
C2 Co1 C10 C11 -115.7(10) . .
C2' Co1 C10 C11 175.1(9) . .
C6 Co1 C10 C11 39.87(19) . .
C5 Co1 C10 C11 -0.14(18) . .
C9 Co1 C10 C11 116.6(2) . .
C1 Co1 C10 C11 165.4(4) . .
C4' Co1 C10 C11 -116.8(6) . .
C3 Co1 C10 C11 -95.6(4) . .
C1' Co1 C10 C11 159.4(3) . .
C4 Co1 C10 C11 -119.8(5) . .
C9 C10 C11 C12 93.7(3) . .
Co1 C10 C11 C12 14.7(3) . .
C9 C10 C11 K1 -71.7(4) . 1_545
Co1 C10 C11 K1 -150.75(18) . 1_545
C6 C5 C12 C11 -52.8(3) . .
Co1 C5 C12 C11 26.2(2) . .
C10 C11 C12 C5 -26.3(3) . .
K1 C11 C12 C5 144.96(16) 1_545 .
C1' C2' K1 O5 146.0(6) . .
C3' C2' K1 O5 28.0(5) . .
Co1 C2' K1 O5 62.3(12) . .
C1' C2' K1 O1 24.2(6) . .
C3' C2' K1 O1 -93.9(5) . .
Co1 C2' K1 O1 -59.6(13) . .
C1' C2' K1 O2 -37.6(6) . .
C3' C2' K1 O2 -155.6(5) . .
Co1 C2' K1 O2 -121.3(12) . .
C1' C2' K1 O4 -153.7(6) . .
C3' C2' K1 O4 88.2(5) . .
Co1 C2' K1 O4 122.5(12) . .
C1' C2' K1 O3 -95.3(6) . .
C3' C2' K1 O3 146.6(5) . .
Co1 C2' K1 O3 -179.1(13) . .
C1' C2' K1 O6 85.6(6) . .
C3' C2' K1 O6 -32.5(5) . .
Co1 C2' K1 O6 1.8(13) . .
C1' C2' K1 C2 141.0(12) . .
C3' C2' K1 C2 23.0(10) . .
Co1 C2' K1 C2 57.3(13) . .
C1' C2' K1 C1 1.8(10) . .
C3' C2' K1 C1 -116.2(11) . .
Co1 C2' K1 C1 -81.9(12) . .
C1' C2' K1 C11 -8(3) . 1_565
C3' C2' K1 C11 -126(3) . 1_565
Co1 C2' K1 C11 -92(3) . 1_565
C1' C2' K1 C3' 118.1(6) . .
Co1 C2' K1 C3' 34.3(10) . .
C3' C2' K1 C1' -118.1(6) . .
Co1 C2' K1 C1' -83.7(11) . .
C1 C2 K1 O5 164.3(5) . .
C3 C2 K1 O5 49.4(7) . .
Co1 C2 K1 O5 143.4(9) . .
C1 C2 K1 O1 45.1(5) . .
C3 C2 K1 O1 -69.8(7) . .
Co1 C2 K1 O1 24.2(9) . .
C1 C2 K1 O2 -19.3(5) . .
C3 C2 K1 O2 -134.1(7) . .
Co1 C2 K1 O2 -40.2(9) . .
C1 C2 K1 O4 -135.6(5) . .
C3 C2 K1 O4 109.5(7) . .
Co1 C2 K1 O4 -156.5(9) . .
C1 C2 K1 O3 -76.1(5) . .
C3 C2 K1 O3 169.0(7) . .
Co1 C2 K1 O3 -97.1(9) . .
C1 C2 K1 O6 106.5(5) . .
C3 C2 K1 O6 -8.4(7) . .
Co1 C2 K1 O6 85.6(9) . .
C1 C2 K1 C2' -20.7(9) . .
C3 C2 K1 C2' -135.6(11) . .
Co1 C2 K1 C2' -41.7(9) . .
C3 C2 K1 C1 -114.9(6) . .
Co1 C2 K1 C1 -20.9(6) . .
C1 C2 K1 C11 147.2(9) . 1_565
C3 C2 K1 C11 32.4(12) . 1_565
Co1 C2 K1 C11 126.3(10) . 1_565
C1 C2 K1 C3' 114.3(12) . .
C3 C2 K1 C3' -0.6(12) . .
Co1 C2 K1 C3' 93.4(13) . .
C1 C2 K1 C1' 4.7(6) . .
C3 C2 K1 C1' -110.2(8) . .
Co1 C2 K1 C1' -16.2(7) . .
C2 C1 K1 O5 -16.0(5) . .
Co1 C1 K1 O5 0.1(7) . .
C2 C1 K1 O1 -136.7(5) . .
Co1 C1 K1 O1 -120.6(7) . .
C2 C1 K1 O2 161.9(5) . .
Co1 C1 K1 O2 177.9(7) . .
C2 C1 K1 O4 46.6(5) . .
Co1 C1 K1 O4 62.6(7) . .
C2 C1 K1 O3 102.1(5) . .
Co1 C1 K1 O3 118.1(7) . .
C2 C1 K1 O6 -79.1(5) . .
Co1 C1 K1 O6 -63.1(7) . .
C2 C1 K1 C2' 21.2(8) . .
Co1 C1 K1 C2' 37.2(7) . .
Co1 C1 K1 C2 16.0(5) . .
C2 C1 K1 C11 -161.3(5) . 1_565
Co1 C1 K1 C11 -145.3(4) . 1_565
C2 C1 K1 C3' -23.1(5) . .
Co1 C1 K1 C3' -7.1(5) . .
C2 C1 K1 C1' -163.2(19) . .
Co1 C1 K1 C1' -147(2) . .
C4' C3' K1 O5 103.6(11) . .
C2' C3' K1 O5 -150.3(5) . .
Co1 C3' K1 O5 -166.9(7) . .
C4' C3' K1 O1 -15.8(10) . .
C2' C3' K1 O1 90.4(5) . .
Co1 C3' K1 O1 73.8(6) . .
C4' C3' K1 O2 -78.0(11) . .
C2' C3' K1 O2 28.1(6) . .
Co1 C3' K1 O2 11.5(7) . .
C4' C3' K1 O4 160.8(10) . .
C2' C3' K1 O4 -93.1(5) . .
Co1 C3' K1 O4 -109.7(6) . .
C4' C3' K1 O3 -140.1(10) . .
C2' C3' K1 O3 -33.9(5) . .
Co1 C3' K1 O3 -50.5(6) . .
C4' C3' K1 O6 42.9(10) . .
C2' C3' K1 O6 149.0(5) . .
Co1 C3' K1 O6 132.4(6) . .
C4' C3' K1 C2' -106.2(10) . .
Co1 C3' K1 C2' -16.6(4) . .
C4' C3' K1 C2 -129.4(13) . .
C2' C3' K1 C2 -23.2(8) . .
Co1 C3' K1 C2 -39.8(7) . .
C4' C3' K1 C1 -83.7(10) . .
C2' C3' K1 C1 22.4(5) . .
Co1 C3' K1 C1 5.8(4) . .
C4' C3' K1 C11 65.1(10) . 1_565
C2' C3' K1 C11 171.3(4) . 1_565
Co1 C3' K1 C11 154.7(3) . 1_565
C4' C3' K1 C1' -74.6(9) . .
C2' C3' K1 C1' 31.5(3) . .
Co1 C3' K1 C1' 14.9(4) . .
C2' C1' K1 O5 -37.2(6) . .
Co1 C1' K1 O5 -13.6(4) . .
C2' C1' K1 O1 -155.5(6) . .
Co1 C1' K1 O1 -131.9(4) . .
C2' C1' K1 O2 141.6(6) . .
Co1 C1' K1 O2 165.2(4) . .
C2' C1' K1 O4 28.9(6) . .
Co1 C1' K1 O4 52.5(4) . .
C2' C1' K1 O3 81.6(6) . .
Co1 C1' K1 O3 105.2(3) . .
C2' C1' K1 O6 -101.1(6) . .
Co1 C1' K1 O6 -77.5(4) . .
Co1 C1' K1 C2' 23.6(5) . .
C2' C1' K1 C2 -15.4(5) . .
Co1 C1' K1 C2 8.2(3) . .
C2' C1' K1 C1 -2.7(15) . .
Co1 C1' K1 C1 20.9(14) . .
C2' C1' K1 C11 178.6(5) . 1_565
Co1 C1' K1 C11 -157.80(16) . 1_565
C2' C1' K1 C3' -35.4(4) . .
Co1 C1' K1 C3' -11.8(3) . .
O5 K1 O1 C13 153.14(16) . .
O2 K1 O1 C13 -15.29(16) . .
O4 K1 O1 C13 62.8(3) . .
O3 K1 O1 C13 -22.53(19) . .
O6 K1 O1 C13 147.57(18) . .
C2' K1 O1 C13 -107.4(3) . .
C2 K1 O1 C13 -120.4(3) . .
C1 K1 O1 C13 -102.1(2) . .
C11 K1 O1 C13 70.23(17) 1_565 .
C3' K1 O1 C13 -133.7(2) . .
C1' K1 O1 C13 -97.8(2) . .
O5 K1 O1 C24 18.96(18) . .
O2 K1 O1 C24 -149.48(18) . .
O4 K1 O1 C24 -71.4(3) . .
O3 K1 O1 C24 -156.72(15) . .
O6 K1 O1 C24 13.39(15) . .
C2' K1 O1 C24 118.4(3) . .
C2 K1 O1 C24 105.4(3) . .
C1 K1 O1 C24 123.7(2) . .
C11 K1 O1 C24 -63.96(16) 1_565 .
C3' K1 O1 C24 92.1(2) . .
C1' K1 O1 C24 128.0(2) . .
O5 K1 O2 C14 -124.5(3) . .
O1 K1 O2 C14 -20.63(15) . .
O4 K1 O2 C14 172.59(15) . .
O3 K1 O2 C14 152.12(17) . .
O6 K1 O2 C14 -37.65(16) . .
C2' K1 O2 C14 76.0(2) . .
C2 K1 O2 C14 75.7(2) . .
C1 K1 O2 C14 67.2(2) . .
C11 K1 O2 C14 -101.81(16) 1_565 .
C3' K1 O2 C14 64.0(3) . .
C1' K1 O2 C14 61.7(2) . .
O5 K1 O2 C15 106.7(3) . .
O1 K1 O2 C15 -149.35(16) . .
O4 K1 O2 C15 43.87(16) . .
O3 K1 O2 C15 23.39(14) . .
O6 K1 O2 C15 -166.37(14) . .
C2' K1 O2 C15 -52.7(2) . .
C2 K1 O2 C15 -53.0(2) . .
C1 K1 O2 C15 -61.5(2) . .
C11 K1 O2 C15 129.47(15) 1_565 .
C3' K1 O2 C15 -64.7(3) . .
C1' K1 O2 C15 -67.0(2) . .
O5 K1 O3 C17 -21.84(17) . .
O1 K1 O3 C17 153.92(15) . .
O2 K1 O3 C17 146.55(17) . .
O4 K1 O3 C17 -11.96(15) . .
O6 K1 O3 C17 63.0(4) . .
C2' K1 O3 C17 -111.1(3) . .
C2 K1 O3 C17 -99.3(2) . .
C1 K1 O3 C17 -125.0(2) . .
C11 K1 O3 C17 73.30(16) 1_565 .
C3' K1 O3 C17 -96.7(2) . .
C1' K1 O3 C17 -134.5(2) . .
O5 K1 O3 C16 -157.36(15) . .
O1 K1 O3 C16 18.39(17) . .
O2 K1 O3 C16 11.03(14) . .
O4 K1 O3 C16 -147.49(17) . .
O6 K1 O3 C16 -72.5(4) . .
C2' K1 O3 C16 113.4(3) . .
C2 K1 O3 C16 125.2(2) . .
C1 K1 O3 C16 99.5(2) . .
C11 K1 O3 C16 -62.22(16) 1_565 .
C3' K1 O3 C16 127.7(2) . .
C1' K1 O3 C16 90.0(2) . .
O5 K1 O4 C19 18.95(15) . .
O1 K1 O4 C19 116.5(3) . .
O2 K1 O4 C19 -171.54(15) . .
O3 K1 O4 C19 -151.07(17) . .
O6 K1 O4 C19 38.32(17) . .
C2' K1 O4 C19 -73.3(3) . .
C2 K1 O4 C19 -60.4(3) . .
C1 K1 O4 C19 -79.2(2) . .
C11 K1 O4 C19 109.17(16) 1_565 .
C3' K1 O4 C19 -47.3(2) . .
C1' K1 O4 C19 -84.4(2) . .
O5 K1 O4 C18 147.40(17) . .
O1 K1 O4 C18 -115.1(3) . .
O2 K1 O4 C18 -43.09(17) . .
O3 K1 O4 C18 -22.62(15) . .
O6 K1 O4 C18 166.77(15) . .
C2' K1 O4 C18 55.2(3) . .
C2 K1 O4 C18 68.0(3) . .
C1 K1 O4 C18 49.2(2) . .
C11 K1 O4 C18 -122.38(16) 1_565 .
C3' K1 O4 C18 81.2(2) . .
C1' K1 O4 C18 44.1(2) . .
O1 K1 O5 C20 -150.50(16) . .
O2 K1 O5 C20 -52.3(4) . .
O4 K1 O5 C20 15.43(16) . .
O3 K1 O5 C20 25.24(18) . .
O6 K1 O5 C20 -144.97(18) . .
C2' K1 O5 C20 107.2(2) . .
C2 K1 O5 C20 108.4(2) . .
C1 K1 O5 C20 115.5(2) . .
C11 K1 O5 C20 -74.73(17) 1_565 .
C3' K1 O5 C20 119.7(3) . .
C1' K1 O5 C20 121.0(2) . .
O1 K1 O5 C21 -10.68(18) . .
O2 K1 O5 C21 87.5(3) . .
O4 K1 O5 C21 155.25(18) . .
O3 K1 O5 C21 165.06(15) . .
O6 K1 O5 C21 -5.14(15) . .
C2' K1 O5 C21 -113.0(2) . .
C2 K1 O5 C21 -111.8(2) . .
C1 K1 O5 C21 -104.7(2) . .
C11 K1 O5 C21 65.10(17) 1_565 .
C3' K1 O5 C21 -100.4(3) . .
C1' K1 O5 C21 -99.1(2) . .
O5 K1 O6 C22 -29.18(14) . .
O1 K1 O6 C22 145.34(16) . .
O2 K1 O6 C22 162.54(14) . .
O4 K1 O6 C22 -48.41(16) . .
O3 K1 O6 C22 -118.8(3) . .
C2' K1 O6 C22 55.1(3) . .
C2 K1 O6 C22 43.3(2) . .
C1 K1 O6 C22 69.4(2) . .
C11 K1 O6 C22 -129.43(16) 1_565 .
C3' K1 O6 C22 41.4(2) . .
C1' K1 O6 C22 79.2(2) . .
O5 K1 O6 C23 -152.35(16) . .
O1 K1 O6 C23 22.16(14) . .
O2 K1 O6 C23 39.37(16) . .
O4 K1 O6 C23 -171.59(14) . .
O3 K1 O6 C23 118.0(3) . .
C2' K1 O6 C23 -68.1(3) . .
C2 K1 O6 C23 -79.9(2) . .
C1 K1 O6 C23 -53.7(2) . .
C11 K1 O6 C23 107.39(15) 1_565 .
C3' K1 O6 C23 -81.8(2) . .
C1' K1 O6 C23 -44.0(2) . .
C24 O1 C13 C14 -175.8(2) . .
K1 O1 C13 C14 47.9(2) . .
C15 O2 C14 C13 -176.7(2) . .
K1 O2 C14 C13 53.6(2) . .
O1 C13 C14 O2 -68.9(3) . .
C14 O2 C15 C16 176.5(2) . .
K1 O2 C15 C16 -55.2(2) . .
C17 O3 C16 C15 -179.37(19) . .
K1 O3 C16 C15 -42.3(2) . .
O2 C15 C16 O3 64.6(3) . .
C16 O3 C17 C18 -179.3(2) . .
K1 O3 C17 C18 43.6(2) . .
C19 O4 C18 C17 -176.2(2) . .
K1 O4 C18 C17 54.8(2) . .
O3 C17 C18 O4 -65.9(3) . .
C18 O4 C19 C20 -178.9(2) . .
K1 O4 C19 C20 -49.9(2) . .
C21 O5 C20 C19 171.9(2) . .
K1 O5 C20 C19 -46.6(2) . .
O4 C19 C20 O5 64.1(3) . .
C20 O5 C21 C22 179.1(2) . .
K1 O5 C21 C22 37.5(2) . .
C23 O6 C22 C21 -176.09(19) . .
K1 O6 C22 C21 61.6(2) . .
O5 C21 C22 O6 -68.3(3) . .
C22 O6 C23 C24 -175.1(2) . .
K1 O6 C23 C24 -55.0(2) . .
C13 O1 C24 C23 178.8(2) . .
K1 O1 C24 C23 -46.0(2) . .
O6 C23 C24 O1 67.9(3) . .
